data_4320223
loop_
_publ_author_name
'Tam\'as Gajda'
'Yvonne D\"upre'
'Ibolya T\"or\"ok'
'Jeffrey Harmer'
'Arthur Schweiger'
'J\"urgen Sander'
'Dirk Kuppert'
'Kaspar Hegetschweiler'

_publ_contact_author_address
;
Dept. of Inorganic and Analytical Chemistry, University of Szeged
H-6701 Szeged, P.O.BOX 440, Hungary
;
_publ_contact_author_email tamas.gajda@chem.u-szeged.hu
_publ_contact_author_name 'Dr Tamas Gajda'
_publ_section_title
;
 Highly Efficient Phosphodiester Hydrolysis Promoted by a Dinuclear
 Copper(II) Complex
;
_journal_name_full 'Inorganic Chemistry'
_journal_page_first 4918
_journal_page_last 4927
_journal_paper_doi 10.1021/ic0005902
_journal_volume 40
_journal_year 2001
_chemical_formula_structural '[Cu2(H-1bihpa)DPP](ClO4)2*1/2H2O'
_chemical_formula_sum 'C36 H93 Cu5 N15 O35'
_chemical_formula_weight 1613.95
_chemical_name_systematic
;
mu(1,1)-(N,N'-bis(5-methylimidazole-4-ylmethyl)-1,3-diaminopropane-2-alkoxo)
mu(1,3)-diphenilphosphato dicopper(II) diperchlorate hemihidrate
;
_space_group_IT_number 2
_symmetry_cell_setting triclinic
_symmetry_space_group_name_Hall '-P 1'
_symmetry_space_group_name_H-M 'P -1'
_atom_sites_solution_hydrogens geom
_atom_sites_solution_primary direct
_atom_sites_solution_secondary difmap
_audit_creation_method SHELXL-97
_cell_angle_alpha 93.14(3)
_cell_angle_beta 95.30(3)
_cell_angle_gamma 116.51(3)
_cell_formula_units_Z 2
_cell_length_a 11.551(2)
_cell_length_b 12.542(3)
_cell_length_c 26.657(5)
_cell_measurement_temperature 200(2)
_cell_volume 3421.0(15)
_computing_cell_refinement 'Stoe IPDS Software, Vers. 2.87, 1997.'
_computing_data_collection 'Stoe IPDS Software, Vers. 2.87, 1997.'
_computing_data_reduction 'Stoe IPDS Software, Vers. 2.87, 1997.'
_computing_structure_refinement 'SHELXL-97 (Sheldrick, 1997)'
_computing_structure_solution 'SHELXS-97 (Sheldrick, 1990)'
_diffrn_ambient_temperature 293(2)
_diffrn_measured_fraction_theta_full 0.842
_diffrn_measured_fraction_theta_max 0.842
_diffrn_measurement_device_type 'Stoe IPDS'
_diffrn_measurement_method 'image plate'
_diffrn_radiation_monochromator graphite
_diffrn_radiation_source 'fine-focus sealed tube'
_diffrn_radiation_type MoK\a
_diffrn_radiation_wavelength 0.71073
_diffrn_reflns_av_R_equivalents 0.1129
_diffrn_reflns_av_sigmaI/netI 0.1507
_diffrn_reflns_limit_h_max 12
_diffrn_reflns_limit_h_min -12
_diffrn_reflns_limit_k_max 13
_diffrn_reflns_limit_k_min -14
_diffrn_reflns_limit_l_max 30
_diffrn_reflns_limit_l_min -30
_diffrn_reflns_number 16357
_diffrn_reflns_theta_full 24.08
_diffrn_reflns_theta_max 24.08
_diffrn_reflns_theta_min 1.83
_exptl_absorpt_coefficient_mu 1.625
_exptl_absorpt_correction_type none
_exptl_crystal_colour green
_exptl_crystal_density_diffrn 1.567
_exptl_crystal_density_method 'not measured'
_exptl_crystal_description plate
_exptl_crystal_F_000 1678
_exptl_crystal_size_max 0.2
_exptl_crystal_size_mid 0.15
_exptl_crystal_size_min 0.1
_refine_diff_density_max 1.480
_refine_diff_density_min -0.777
_refine_diff_density_rms 0.147
_refine_ls_extinction_method none
_refine_ls_goodness_of_fit_ref 1.017
_refine_ls_hydrogen_treatment mixed
_refine_ls_matrix_type full
_refine_ls_number_parameters 836
_refine_ls_number_reflns 9140
_refine_ls_number_restraints 1
_refine_ls_restrained_S_all 1.017
_refine_ls_R_factor_all 0.1338
_refine_ls_R_factor_gt 0.0843
_refine_ls_shift/su_max 0.001
_refine_ls_shift/su_mean 0.000
_refine_ls_structure_factor_coef Fsqd
_refine_ls_weighting_details 'calc w=1/[\s^2^(Fo^2^)+(0.1508P)^2^+0.0000P] where P=(Fo^2^+2Fc^2^)/3'
_refine_ls_weighting_scheme calc
_refine_ls_wR_factor_gt 0.2375
_refine_ls_wR_factor_ref 0.2642
_reflns_number_gt 5284
_reflns_number_total 9140
_reflns_threshold_expression >2sigma(I)
_cod_data_source_file ic0005902.cif
_cod_data_source_block shelxs1385
_cod_original_cell_volume 3421.0(12)
_cod_database_code 4320223

loop_
_symmetry_equiv_pos_as_xyz
'x, y, z'
'-x, -y, -z'

loop_
_atom_site_label
_atom_site_type_symbol
_atom_site_fract_x
_atom_site_fract_y
_atom_site_fract_z
_atom_site_U_iso_or_equiv
_atom_site_adp_type
_atom_site_occupancy
_atom_site_symmetry_multiplicity
_atom_site_calc_flag
_atom_site_refinement_flags
_atom_site_disorder_assembly
_atom_site_disorder_group
Cu1 Cu 0.33673(14) 0.30444(12) 0.20207(5) 0.0358(4) Uani 1 1 d . . .
Cu2 Cu 0.44669(14) 0.21512(12) 0.30233(5) 0.0350(4) Uani 1 1 d . . .
Cu3 Cu 0.49551(14) 0.48687(12) 0.28564(5) 0.0363(4) Uani 1 1 d . . .
Cu4 Cu 0.79052(14) 0.46683(12) 0.33063(5) 0.0368(4) Uani 1 1 d . . .
Cu5 Cu 0.46226(14) 0.08985(12) 0.17638(5) 0.0364(4) Uani 1 1 d . . .
O1 O 0.4615(7) 0.1005(7) 0.2484(3) 0.0365(19) Uani 1 1 d . . .
O2 O 0.7028(8) 0.2899(7) 0.2324(3) 0.044(2) Uani 1 1 d . . .
O3 O 0.6468(8) 0.3149(6) 0.3342(3) 0.0372(19) Uani 1 1 d . . .
O4 O 0.6698(7) 0.5358(6) 0.3192(3) 0.038(2) Uani 1 1 d . . .
O5 O 0.5537(8) 0.5111(7) 0.4127(3) 0.046(2) Uani 1 1 d . . .
O6 O 0.8122(8) 0.5390(7) 0.4172(3) 0.044(2) Uani 1 1 d . . .
O7 O 0.3604(7) 0.1803(6) 0.1657(3) 0.0352(19) Uani 1 1 d . . .
O8 O 0.0955(10) 0.0370(8) 0.1859(4) 0.069(3) Uani 1 1 d . . .
O9 O 0.2409(9) -0.0754(7) 0.1567(3) 0.051(2) Uani 1 1 d . . .
O10 O 0.4822(7) 0.3347(6) 0.2548(3) 0.0339(18) Uani 1 1 d . . .
O11 O 0.3248(8) 0.4252(7) 0.2461(3) 0.041(2) Uani 1 1 d . . .
N1 N 0.6038(10) 0.0355(8) 0.1913(3) 0.038(2) Uani 1 1 d . . .
N2 N 0.9010(10) 0.3777(9) 0.3268(4) 0.046(3) Uani 1 1 d . . .
N3 N 0.4577(10) 0.0987(8) 0.3491(3) 0.038(2) Uani 1 1 d . . .
N4 N 0.5051(9) 0.6334(8) 0.3256(3) 0.037(2) Uani 1 1 d . . .
N5 N 0.7433(11) 0.6583(9) 0.4977(4) 0.050(3) Uani 1 1 d . . .
N6 N 0.9301(10) 0.6466(9) 0.3380(4) 0.050(3) Uani 1 1 d . . .
N7 N 0.1861(10) 0.2701(9) 0.1460(4) 0.043(3) Uani 1 1 d . . .
N8 N -0.0534(13) -0.1742(10) 0.1109(5) 0.075(4) Uani 1 1 d D . .
N9 N 0.4292(10) 0.0602(9) 0.0973(3) 0.045(3) Uani 1 1 d . . .
O15 O 0.1629(13) 0.5797(11) 0.5032(5) 0.087(4) Uani 1 1 d . . .
O17A O 0.642(3) 0.582(3) 0.2110(12) 0.072(10) Uiso 0.38 1 d P A 1
O17B O 0.599(2) 0.6007(17) 0.2062(7) 0.066(6) Uiso 0.62 1 d P B 2
O18 O 0.3316(12) 0.5728(9) 0.4794(4) 0.077(3) Uani 1 1 d . . .
O19 O 0.2956(13) 0.7214(10) 0.4630(5) 0.095(4) Uani 1 1 d . . .
O20 O 0.5219(13) 0.4355(11) 0.1549(5) 0.103(4) Uani 1 1 d . . .
N13 N 0.2628(16) 0.6224(11) 0.4834(4) 0.065(4) Uani 1 1 d . . .
N11 N 0.867(2) 0.1265(19) 0.0323(7) 0.111(6) Uiso 1 1 d . . .
O23A O 0.925(2) 0.074(2) 0.0199(8) 0.085(6) Uiso 0.61 1 d P C 1
O23B O 0.872(5) 0.005(5) 0.0354(19) 0.147(16) Uiso 0.39 1 d P C 2
O25A O 0.787(3) 0.126(3) 0.0503(10) 0.133(9) Uiso 0.66 1 d P C 1
O25B O 0.921(4) 0.239(4) 0.0156(14) 0.098(12) Uiso 0.34 1 d P C 2
O26A O 0.763(4) 0.037(4) 0.0445(16) 0.180(15) Uiso 0.55 1 d P C 1
O26B O 0.961(3) 0.183(3) 0.0159(12) 0.106(10) Uiso 0.45 1 d P C 2
C1 C 0.5386(12) 0.0521(10) 0.2733(4) 0.041(3) Uani 1 1 d . . .
H1 H 0.4867 -0.0352 0.2702 0.049 Uiso 1 1 calc R . .
C2 C 0.6538(12) 0.0801(10) 0.2461(4) 0.039(3) Uani 1 1 d . . .
H2 H 0.6977 0.0341 0.2591 0.047 Uiso 1 1 calc R . .
C3 C 0.7566(12) 0.2173(10) 0.2543(4) 0.039(3) Uani 1 1 d . . .
H3 H 0.8319 0.2270 0.2373 0.047 Uiso 1 1 calc R . .
C4 C 0.8028(12) 0.2502(10) 0.3119(4) 0.043(3) Uani 1 1 d . . .
H4 H 0.8435 0.1998 0.3225 0.051 Uiso 1 1 calc R . .
C5 C 0.6890(12) 0.2248(10) 0.3431(4) 0.039(3) Uani 1 1 d . . .
H5 H 0.7225 0.2349 0.3791 0.047 Uiso 1 1 calc R . .
C6 C 0.5753(12) 0.0981(10) 0.3302(4) 0.040(3) Uani 1 1 d . . .
H6 H 0.5972 0.0420 0.3482 0.048 Uiso 1 1 calc R . .
C7 C 0.5445(14) -0.0990(11) 0.1850(5) 0.054(4) Uani 1 1 d . . .
H7A H 0.5117 -0.1280 0.1500 0.081 Uiso 1 1 calc R . .
H7B H 0.4742 -0.1313 0.2051 0.081 Uiso 1 1 calc R . .
H7C H 0.6096 -0.1235 0.1958 0.081 Uiso 1 1 calc R . .
C8 C 0.7154(13) 0.0793(11) 0.1596(4) 0.049(3) Uani 1 1 d . . .
H8A H 0.7566 0.1652 0.1623 0.074 Uiso 1 1 calc R . .
H8B H 0.6823 0.0476 0.1249 0.074 Uiso 1 1 calc R . .
H8C H 0.7780 0.0526 0.1717 0.074 Uiso 1 1 calc R . .
C9 C 0.9996(14) 0.4217(14) 0.2890(5) 0.063(4) Uani 1 1 d . . .
H9A H 1.0611 0.5039 0.2993 0.095 Uiso 1 1 calc R . .
H9B H 0.9548 0.4151 0.2559 0.095 Uiso 1 1 calc R . .
H9C H 1.0451 0.3737 0.2880 0.095 Uiso 1 1 calc R . .
C10 C 0.9715(14) 0.3854(12) 0.3770(5) 0.056(4) Uani 1 1 d . . .
H10A H 1.0353 0.4669 0.3872 0.084 Uiso 1 1 calc R . .
H10B H 1.0144 0.3353 0.3752 0.084 Uiso 1 1 calc R . .
H10C H 0.9107 0.3592 0.4013 0.084 Uiso 1 1 calc R . .
C11 C 0.3401(13) -0.0231(10) 0.3386(5) 0.052(4) Uani 1 1 d . . .
H11A H 0.2665 -0.0191 0.3509 0.078 Uiso 1 1 calc R . .
H11B H 0.3584 -0.0807 0.3554 0.078 Uiso 1 1 calc R . .
H11C H 0.3207 -0.0468 0.3027 0.078 Uiso 1 1 calc R . .
C12 C 0.4824(14) 0.1371(13) 0.4049(4) 0.055(4) Uani 1 1 d . . .
H12A H 0.4055 0.1370 0.4158 0.083 Uiso 1 1 calc R . .
H12B H 0.5537 0.2164 0.4117 0.083 Uiso 1 1 calc R . .
H12C H 0.5038 0.0826 0.4227 0.083 Uiso 1 1 calc R . .
C13 C 0.7259(12) 0.6605(10) 0.3346(4) 0.042(3) Uani 1 1 d . . .
H13 H 0.7396 0.7027 0.3041 0.050 Uiso 1 1 calc R . .
C14 C 0.6300(12) 0.6847(10) 0.3615(4) 0.038(3) Uani 1 1 d . . .
H14 H 0.6623 0.7717 0.3667 0.046 Uiso 1 1 calc R . .
C15 C 0.6156(12) 0.6381(9) 0.4130(4) 0.038(3) Uani 1 1 d . . .
H15 H 0.5620 0.6679 0.4297 0.045 Uiso 1 1 calc R . .
C16 C 0.7528(11) 0.6968(9) 0.4445(4) 0.037(3) Uani 1 1 d . . .
H16 H 0.7865 0.7841 0.4470 0.044 Uiso 1 1 calc R . .
C17 C 0.8496(11) 0.6638(9) 0.4204(4) 0.039(3) Uani 1 1 d . . .
H17 H 0.9360 0.7076 0.4403 0.046 Uiso 1 1 calc R . .
C18 C 0.8569(12) 0.7010(10) 0.3658(4) 0.042(3) Uani 1 1 d . . .
H18 H 0.9052 0.7885 0.3677 0.051 Uiso 1 1 calc R . .
C19 C 0.3852(13) 0.6018(12) 0.3497(5) 0.053(4) Uani 1 1 d . . .
H19A H 0.3768 0.5435 0.3728 0.079 Uiso 1 1 calc R . .
H19B H 0.3107 0.5690 0.3240 0.079 Uiso 1 1 calc R . .
H19C H 0.3902 0.6723 0.3678 0.079 Uiso 1 1 calc R . .
C20 C 0.5124(16) 0.7234(12) 0.2902(5) 0.061(4) Uani 1 1 d . . .
H20A H 0.5893 0.7462 0.2737 0.092 Uiso 1 1 calc R . .
H20B H 0.5161 0.7928 0.3088 0.092 Uiso 1 1 calc R . .
H20C H 0.4365 0.6891 0.2652 0.092 Uiso 1 1 calc R . .
C21 C 0.8769(15) 0.7188(14) 0.5304(6) 0.070(5) Uani 1 1 d . . .
H21A H 0.8683 0.6923 0.5636 0.106 Uiso 1 1 calc R . .
H21B H 0.9090 0.8042 0.5330 0.106 Uiso 1 1 calc R . .
H21C H 0.9369 0.6978 0.5150 0.106 Uiso 1 1 calc R . .
C22 C 0.6536(15) 0.6922(13) 0.5251(5) 0.063(4) Uani 1 1 d . . .
H22A H 0.6507 0.6665 0.5584 0.095 Uiso 1 1 calc R . .
H22B H 0.5675 0.6541 0.5066 0.095 Uiso 1 1 calc R . .
H22C H 0.6857 0.7776 0.5277 0.095 Uiso 1 1 calc R . .
C23 C 0.9474(15) 0.6896(12) 0.2866(6) 0.064(4) Uani 1 1 d . . .
H23A H 0.8635 0.6630 0.2671 0.095 Uiso 1 1 calc R . .
H23B H 0.9969 0.6576 0.2697 0.095 Uiso 1 1 calc R . .
H23C H 0.9931 0.7755 0.2901 0.095 Uiso 1 1 calc R . .
C24 C 1.0622(14) 0.6920(13) 0.3652(6) 0.071(5) Uani 1 1 d . . .
H24A H 1.1097 0.6585 0.3478 0.107 Uiso 1 1 calc R . .
H24B H 1.0572 0.6695 0.3990 0.107 Uiso 1 1 calc R . .
H24C H 1.1063 0.7778 0.3664 0.107 Uiso 1 1 calc R . .
C25 C 0.3009(11) 0.1638(10) 0.1147(4) 0.036(3) Uani 1 1 d . . .
H25 H 0.3535 0.2331 0.0974 0.044 Uiso 1 1 calc R . .
C26 C 0.1659(12) 0.1563(11) 0.1162(4) 0.043(3) Uani 1 1 d . . .
H26 H 0.1317 0.1579 0.0814 0.052 Uiso 1 1 calc R . .
C27 C 0.0686(13) 0.0435(10) 0.1347(5) 0.047(3) Uani 1 1 d . . .
H27 H -0.0172 0.0419 0.1291 0.056 Uiso 1 1 calc R . .
C28 C 0.0631(13) -0.0616(11) 0.1014(5) 0.055(4) Uani 1 1 d . . .
H28 H 0.0458 -0.0479 0.0662 0.065 Uiso 1 1 calc R . .
C29 C 0.1943(14) -0.0670(12) 0.1062(5) 0.055(4) Uani 1 1 d . . .
H29 H 0.1854 -0.1357 0.0839 0.067 Uiso 1 1 calc R . .
C30 C 0.2949(12) 0.0511(11) 0.0875(4) 0.043(3) Uani 1 1 d . . .
H30 H 0.2722 0.0493 0.0510 0.052 Uiso 1 1 calc R . .
C31 C 0.2274(15) 0.3697(11) 0.1146(5) 0.057(4) Uani 1 1 d . . .
H31A H 0.3040 0.3780 0.1004 0.086 Uiso 1 1 calc R . .
H31B H 0.2466 0.4424 0.1351 0.086 Uiso 1 1 calc R . .
H31C H 0.1586 0.3540 0.0878 0.086 Uiso 1 1 calc R . .
C32 C 0.0688(13) 0.2600(12) 0.1671(5) 0.056(4) Uani 1 1 d . . .
H32A H 0.0396 0.1948 0.1877 0.083 Uiso 1 1 calc R . .
H32B H 0.0012 0.2454 0.1399 0.083 Uiso 1 1 calc R . .
H32C H 0.0891 0.3333 0.1874 0.083 Uiso 1 1 calc R . .
C33 C -0.052(2) -0.2831(15) 0.0954(10) 0.127(9) Uani 1 1 d . . .
H33A H -0.1298 -0.3489 0.1033 0.191 Uiso 1 1 calc R . .
H33B H 0.0232 -0.2850 0.1129 0.191 Uiso 1 1 calc R . .
H33C H -0.0494 -0.2893 0.0595 0.191 Uiso 1 1 calc R . .
C34 C -0.182(2) -0.182(3) 0.0745(9) 0.200(17) Uani 1 1 d D . .
H34A H -0.1914 -0.1111 0.0821 0.300 Uiso 1 1 calc R . .
H34B H -0.2587 -0.2511 0.0806 0.300 Uiso 1 1 calc R . .
H34C H -0.1695 -0.1889 0.0395 0.300 Uiso 1 1 calc R . .
C35 C 0.5243(15) 0.1662(14) 0.0759(5) 0.066(4) Uani 1 1 d . . .
H35A H 0.6100 0.1720 0.0830 0.099 Uiso 1 1 calc R . .
H35B H 0.5237 0.2373 0.0909 0.099 Uiso 1 1 calc R . .
H35C H 0.5007 0.1580 0.0399 0.099 Uiso 1 1 calc R . .
C36 C 0.4292(17) -0.0445(14) 0.0685(5) 0.070(5) Uani 1 1 d . . .
H36A H 0.3694 -0.1169 0.0807 0.105 Uiso 1 1 calc R . .
H36B H 0.5154 -0.0385 0.0730 0.105 Uiso 1 1 calc R . .
H36C H 0.4028 -0.0457 0.0332 0.105 Uiso 1 1 calc R . .
O21 O 0.2355(16) 0.7439(12) 0.2319(7) 0.137(6) Uani 1 1 d . . .
O22 O 0.1934(13) 0.5680(10) 0.2104(5) 0.100(4) Uani 1 1 d . . .
O27 O 0.8186(16) 0.9777(11) 0.3520(6) 0.125(6) Uani 1 1 d . . .
N12 N 0.8498(18) 1.0204(13) 0.3974(7) 0.099(5) Uani 1 1 d . . .
O29 O 0.8414(15) 1.1106(13) 0.4085(6) 0.117(5) Uani 1 1 d . . .
O30 O 0.3483(11) 0.2837(9) 0.3454(3) 0.069(3) Uani 1 1 d . . .
O31 O 0.2115(12) 0.1598(9) 0.2853(4) 0.086(4) Uani 1 1 d . . .
N14 N 0.2304(12) 0.2304(9) 0.3245(4) 0.049(3) Uani 1 1 d . . .
O32 O 0.1460(13) 0.2457(12) 0.3399(5) 0.098(4) Uani 1 1 d . . .
O35 O 0.9172(13) 0.0038(15) 0.2634(6) 0.133(6) Uani 1 1 d . . .
O33 O 0.8494(18) 0.4162(13) 0.1624(6) 0.141(6) Uani 1 1 d . . .
O34 O -0.1690(18) -0.1748(15) 0.1904(8) 0.173(8) Uani 1 1 d . . .
O41 O 0.5596(18) 0.8771(14) 0.4401(7) 0.141(6) Uani 1 1 d . . .
O36A O 0.162(7) -0.028(6) 0.453(3) 0.13(2) Uiso 0.24 1 d P . 1
O36B O 0.1430(19) 0.0021(17) 0.4202(8) 0.111(6) Uiso 0.76 1 d P D 2
O37 O 0.770(3) 0.101(2) 0.5055(9) 0.231(12) Uani 1 1 d . . .
O38A O 0.585(6) 0.615(4) 0.135(2) 0.26(4) Uani 0.50 1 d P A 1
O38B O 0.709(4) 0.577(3) 0.154(2) 0.20(3) Uani 0.50 1 d P B 2
N15 N 0.2072(15) 0.6624(13) 0.1992(6) 0.079(4) Uani 1 1 d . . .
O39 O 0.215(2) 0.6884(17) 0.1544(7) 0.160(7) Uani 1 1 d . . .
O40 O 0.8967(15) 0.9852(12) 0.4325(7) 0.137(6) Uani 1 1 d . . .
N16A N 0.578(3) 0.554(3) 0.1677(11) 0.052(8) Uiso 0.45 1 d P A 1
N16B N 0.616(3) 0.530(2) 0.1687(9) 0.058(8) Uiso 0.55 1 d P B 2

loop_
_atom_site_aniso_label
_atom_site_aniso_U_11
_atom_site_aniso_U_22
_atom_site_aniso_U_33
_atom_site_aniso_U_23
_atom_site_aniso_U_13
_atom_site_aniso_U_12
Cu1 0.0348(9) 0.0285(8) 0.0402(8) -0.0076(6) -0.0039(6) 0.0137(6)
Cu2 0.0399(9) 0.0288(8) 0.0374(8) -0.0022(6) 0.0052(6) 0.0170(7)
Cu3 0.0386(9) 0.0264(7) 0.0399(8) -0.0084(6) -0.0038(6) 0.0142(7)
Cu4 0.0333(9) 0.0301(8) 0.0424(8) -0.0061(6) 0.0007(6) 0.0123(6)
Cu5 0.0406(9) 0.0336(8) 0.0344(8) -0.0062(6) 0.0033(6) 0.0176(7)
O1 0.031(5) 0.037(4) 0.052(5) -0.002(4) 0.003(4) 0.025(4)
O2 0.049(6) 0.039(5) 0.047(5) -0.001(4) 0.003(4) 0.023(4)
O3 0.044(5) 0.020(4) 0.044(5) -0.003(3) 0.002(4) 0.013(4)
O4 0.040(5) 0.027(4) 0.041(4) -0.013(3) -0.005(3) 0.013(4)
O5 0.042(5) 0.026(4) 0.055(5) 0.000(4) 0.002(4) 0.002(4)
O6 0.046(5) 0.032(5) 0.050(5) -0.008(4) 0.001(4) 0.018(4)
O7 0.033(5) 0.036(4) 0.033(4) -0.005(3) -0.003(3) 0.014(4)
O8 0.087(8) 0.042(6) 0.063(7) -0.009(5) 0.013(5) 0.017(5)
O9 0.059(6) 0.027(4) 0.053(6) -0.005(4) 0.007(4) 0.008(4)
O10 0.038(5) 0.030(4) 0.035(4) 0.000(3) -0.002(3) 0.017(4)
O11 0.037(5) 0.034(4) 0.048(5) -0.006(4) -0.004(4) 0.017(4)
N1 0.045(7) 0.023(5) 0.041(6) -0.008(4) 0.002(4) 0.014(5)
N2 0.038(7) 0.042(6) 0.050(6) -0.008(5) 0.003(5) 0.013(5)
N3 0.053(7) 0.027(5) 0.041(6) 0.001(4) 0.012(5) 0.024(5)
N4 0.035(6) 0.031(5) 0.040(5) -0.003(4) -0.001(4) 0.012(5)
N5 0.066(8) 0.047(6) 0.037(6) -0.014(5) -0.010(5) 0.030(6)
N6 0.033(6) 0.048(6) 0.054(7) -0.019(5) -0.002(5) 0.009(5)
N7 0.036(6) 0.052(7) 0.042(6) -0.005(5) -0.003(4) 0.024(5)
N8 0.069(9) 0.041(7) 0.097(10) -0.019(6) 0.004(7) 0.011(6)
N9 0.051(7) 0.055(7) 0.035(6) -0.003(5) 0.014(5) 0.030(6)
O15 0.092(9) 0.097(9) 0.099(9) 0.051(7) 0.051(8) 0.056(7)
O18 0.094(9) 0.058(7) 0.099(9) 0.022(6) 0.026(6) 0.048(7)
O19 0.115(10) 0.073(8) 0.113(10) 0.035(7) 0.027(8) 0.052(8)
O20 0.113(11) 0.079(9) 0.082(8) -0.007(7) 0.009(7) 0.015(8)
N13 0.101(12) 0.042(8) 0.048(7) 0.001(6) -0.007(7) 0.032(8)
C1 0.047(8) 0.033(7) 0.040(7) -0.005(5) 0.007(6) 0.016(6)
C2 0.056(9) 0.036(7) 0.036(6) -0.006(5) 0.010(6) 0.031(6)
C3 0.044(8) 0.034(7) 0.038(6) -0.007(5) 0.006(5) 0.017(6)
C4 0.044(8) 0.036(7) 0.049(7) -0.007(5) 0.002(6) 0.022(6)
C5 0.051(8) 0.037(7) 0.030(6) 0.000(5) 0.000(5) 0.021(6)
C6 0.053(9) 0.036(7) 0.042(7) 0.010(5) 0.013(6) 0.029(6)
C7 0.076(10) 0.036(7) 0.050(8) -0.011(6) 0.001(7) 0.029(7)
C8 0.067(10) 0.054(8) 0.031(7) -0.004(6) 0.012(6) 0.032(7)
C9 0.050(9) 0.076(10) 0.056(9) -0.009(7) 0.013(7) 0.023(8)
C10 0.055(9) 0.054(9) 0.062(9) -0.015(7) -0.010(7) 0.033(7)
C11 0.060(9) 0.030(7) 0.069(9) 0.011(6) 0.027(7) 0.018(7)
C12 0.067(10) 0.070(9) 0.037(7) -0.002(6) 0.012(6) 0.039(8)
C13 0.050(8) 0.036(7) 0.040(7) -0.005(5) -0.004(6) 0.021(6)
C14 0.042(8) 0.024(6) 0.048(7) -0.008(5) 0.003(5) 0.015(6)
C15 0.042(8) 0.022(6) 0.041(7) -0.004(5) 0.007(5) 0.009(5)
C16 0.037(7) 0.018(6) 0.037(6) -0.005(4) -0.001(5) -0.001(5)
C17 0.029(7) 0.019(6) 0.055(8) -0.010(5) -0.007(5) 0.003(5)
C18 0.040(8) 0.031(6) 0.048(7) -0.008(5) 0.001(6) 0.011(6)
C19 0.050(9) 0.061(9) 0.048(8) -0.021(6) -0.009(6) 0.032(7)
C20 0.088(11) 0.041(8) 0.055(8) -0.005(6) -0.020(7) 0.037(8)
C21 0.061(10) 0.072(10) 0.058(9) -0.013(8) -0.016(7) 0.019(8)
C22 0.074(11) 0.070(10) 0.047(8) -0.008(7) 0.015(7) 0.034(8)
C23 0.059(10) 0.039(8) 0.076(10) 0.003(7) 0.024(8) 0.005(7)
C24 0.050(10) 0.054(9) 0.095(12) -0.022(8) 0.007(8) 0.015(8)
C25 0.035(8) 0.036(7) 0.036(6) -0.002(5) 0.001(5) 0.014(6)
C26 0.048(9) 0.041(7) 0.033(6) -0.010(5) -0.008(5) 0.017(6)
C27 0.046(8) 0.037(7) 0.049(8) -0.013(6) 0.009(6) 0.013(6)
C28 0.048(9) 0.038(7) 0.060(9) -0.017(6) 0.005(6) 0.006(7)
C29 0.056(10) 0.056(9) 0.049(8) -0.023(6) 0.000(6) 0.025(7)
C30 0.044(8) 0.042(7) 0.035(7) -0.004(5) -0.002(5) 0.013(6)
C31 0.072(10) 0.035(7) 0.064(9) 0.002(6) -0.002(7) 0.026(7)
C32 0.036(8) 0.048(8) 0.074(9) -0.015(7) -0.006(7) 0.017(7)
C33 0.105(18) 0.048(11) 0.20(3) -0.008(13) 0.046(16) 0.006(11)
C34 0.15(2) 0.19(3) 0.101(18) 0.027(18) -0.046(17) -0.05(2)
C35 0.059(10) 0.093(12) 0.046(8) 0.006(8) 0.014(7) 0.034(9)
C36 0.088(12) 0.092(12) 0.047(8) -0.018(8) 0.004(7) 0.059(10)
O21 0.128(13) 0.074(9) 0.190(16) -0.040(10) 0.048(11) 0.031(9)
O22 0.101(10) 0.044(7) 0.151(12) 0.028(7) 0.002(8) 0.030(7)
O27 0.152(14) 0.059(8) 0.114(12) 0.002(8) 0.041(10) -0.001(8)
N12 0.134(16) 0.036(8) 0.109(14) -0.004(8) 0.003(11) 0.027(9)
O29 0.140(13) 0.083(10) 0.127(12) -0.005(8) -0.016(9) 0.059(9)
O30 0.074(8) 0.068(7) 0.044(5) -0.004(5) -0.014(5) 0.020(6)
O31 0.104(9) 0.057(7) 0.079(8) -0.025(6) 0.011(6) 0.024(6)
N14 0.052(8) 0.045(7) 0.051(7) -0.003(5) 0.003(6) 0.024(6)
O32 0.097(10) 0.144(12) 0.109(10) 0.033(8) 0.053(8) 0.094(9)
O35 0.074(9) 0.152(14) 0.141(13) -0.040(11) 0.005(8) 0.031(9)
O33 0.206(17) 0.098(10) 0.125(12) 0.059(9) 0.096(12) 0.054(11)
O34 0.155(16) 0.106(13) 0.197(19) -0.022(12) 0.043(14) 0.007(11)
O41 0.185(17) 0.100(11) 0.161(15) 0.019(10) 0.046(12) 0.079(11)
O37 0.36(4) 0.23(3) 0.21(2) 0.045(19) 0.12(2) 0.22(3)
O38A 0.22(5) 0.18(4) 0.18(4) 0.07(4) -0.10(4) -0.07(4)
O38B 0.14(3) 0.07(2) 0.35(6) 0.04(3) 0.19(4) -0.02(2)
N15 0.093(11) 0.057(10) 0.085(11) 0.017(8) 0.004(8) 0.035(8)
O39 0.23(2) 0.142(15) 0.104(13) 0.018(11) -0.017(13) 0.084(14)
O40 0.114(12) 0.063(9) 0.200(17) 0.056(10) -0.023(11) 0.015(8)

loop_
_atom_type_symbol
_atom_type_description
_atom_type_scat_dispersion_real
_atom_type_scat_dispersion_imag
_atom_type_scat_source
C C 0.0033 0.0016 'International Tables Vol C Tables 4.2.6.8 and 6.1.1.4'
H H 0.0000 0.0000 'International Tables Vol C Tables 4.2.6.8 and 6.1.1.4'
N N 0.0061 0.0033 'International Tables Vol C Tables 4.2.6.8 and 6.1.1.4'
O O 0.0106 0.0060 'International Tables Vol C Tables 4.2.6.8 and 6.1.1.4'
Cu Cu 0.3201 1.2651 'International Tables Vol C Tables 4.2.6.8 and 6.1.1.4'

loop_
_geom_angle_atom_site_label_1
_geom_angle_atom_site_label_2
_geom_angle_atom_site_label_3
_geom_angle
_geom_angle_site_symmetry_1
_geom_angle_site_symmetry_3
_geom_angle_publ_flag
O7 Cu1 O11 172.5(3) . . ?
O7 Cu1 O10 91.7(3) . . ?
O11 Cu1 O10 81.3(3) . . ?
O7 Cu1 N7 86.8(3) . . ?
O11 Cu1 N7 100.1(4) . . ?
O10 Cu1 N7 178.6(4) . . ?
O7 Cu1 Cu3 132.7(2) . . ?
O11 Cu1 Cu3 41.2(2) . . ?
O10 Cu1 Cu3 42.3(2) . . ?
N7 Cu1 Cu3 139.0(3) . . ?
O10 Cu2 N3 164.9(4) . . ?
O10 Cu2 O1 90.3(3) . . ?
N3 Cu2 O1 83.1(3) . . ?
O10 Cu2 O30 93.4(4) . . ?
N3 Cu2 O30 98.3(4) . . ?
O1 Cu2 O30 155.4(4) . . ?
O10 Cu2 O3 86.9(3) . . ?
N3 Cu2 O3 81.0(4) . . ?
O1 Cu2 O3 100.3(3) . . ?
O30 Cu2 O3 104.3(3) . . ?
O4 Cu3 O11 172.9(3) . . ?
O4 Cu3 O10 92.6(3) . . ?
O11 Cu3 O10 80.9(3) . . ?
O4 Cu3 N4 85.8(3) . . ?
O11 Cu3 N4 101.0(4) . . ?
O10 Cu3 N4 172.8(4) . . ?
O4 Cu3 Cu1 132.1(2) . . ?
O11 Cu3 Cu1 40.9(2) . . ?
O10 Cu3 Cu1 42.3(2) . . ?
N4 Cu3 Cu1 141.2(3) . . ?
O3 Cu4 O4 89.7(3) . . ?
O3 Cu4 N2 86.7(4) . . ?
O4 Cu4 N2 167.5(3) . . ?
O3 Cu4 N6 167.7(4) . . ?
O4 Cu4 N6 82.7(4) . . ?
N2 Cu4 N6 102.8(4) . . ?
O3 Cu4 O6 95.7(3) . . ?
O4 Cu4 O6 85.0(3) . . ?
N2 Cu4 O6 107.2(3) . . ?
N6 Cu4 O6 74.2(3) . . ?
O1 Cu5 O7 93.3(3) . . ?
O1 Cu5 N1 85.1(3) . . ?
O7 Cu5 N1 166.5(3) . . ?
O1 Cu5 N9 170.3(4) . . ?
O7 Cu5 N9 82.9(4) . . ?
N1 Cu5 N9 100.7(4) . . ?
C1 O1 Cu5 112.2(6) . . ?
C1 O1 Cu2 106.0(6) . . ?
Cu5 O1 Cu2 136.3(4) . . ?
C5 O3 Cu4 111.5(7) . . ?
C5 O3 Cu2 104.2(6) . . ?
Cu4 O3 Cu2 138.7(4) . . ?
C13 O4 Cu3 107.6(7) . . ?
C13 O4 Cu4 114.0(7) . . ?
Cu3 O4 Cu4 138.1(4) . . ?
C17 O6 Cu4 108.6(7) . . ?
C25 O7 Cu1 108.0(6) . . ?
C25 O7 Cu5 113.2(6) . . ?
Cu1 O7 Cu5 138.0(4) . . ?
Cu2 O10 Cu1 115.7(4) . . ?
Cu2 O10 Cu3 112.7(3) . . ?
Cu1 O10 Cu3 95.4(3) . . ?
Cu1 O11 Cu3 97.9(4) . . ?
C2 N1 C7 109.2(9) . . ?
C2 N1 C8 110.4(9) . . ?
C7 N1 C8 106.2(9) . . ?
C2 N1 Cu5 103.4(7) . . ?
C7 N1 Cu5 110.2(8) . . ?
C8 N1 Cu5 117.3(8) . . ?
C10 N2 C4 108.3(10) . . ?
C10 N2 C9 108.6(11) . . ?
C4 N2 C9 111.1(9) . . ?
C10 N2 Cu4 110.9(8) . . ?
C4 N2 Cu4 103.8(7) . . ?
C9 N2 Cu4 113.9(9) . . ?
C6 N3 C12 111.4(9) . . ?
C6 N3 C11 111.8(9) . . ?
C12 N3 C11 108.8(10) . . ?
C6 N3 Cu2 94.8(7) . . ?
C12 N3 Cu2 117.3(7) . . ?
C11 N3 Cu2 112.2(8) . . ?
C19 N4 C20 106.9(11) . . ?
C19 N4 C14 115.3(9) . . ?
C20 N4 C14 108.6(9) . . ?
C19 N4 Cu3 110.4(7) . . ?
C20 N4 Cu3 109.0(7) . . ?
C14 N4 Cu3 106.4(7) . . ?
C22 N5 C16 112.2(10) . . ?
C22 N5 C21 106.3(10) . . ?
C16 N5 C21 111.2(10) . . ?
C24 N6 C23 105.7(11) . . ?
C24 N6 C18 108.7(9) . . ?
C23 N6 C18 109.7(11) . . ?
C24 N6 Cu4 123.9(10) . . ?
C23 N6 Cu4 109.4(7) . . ?
C18 N6 Cu4 98.8(7) . . ?
C31 N7 C32 108.0(10) . . ?
C31 N7 C26 111.0(9) . . ?
C32 N7 C26 113.3(10) . . ?
C31 N7 Cu1 108.5(8) . . ?
C32 N7 Cu1 111.8(8) . . ?
C26 N7 Cu1 104.2(7) . . ?
C33 N8 C28 115.9(14) . . ?
C33 N8 C34 102.8(16) . . ?
C28 N8 C34 107.1(14) . . ?
C35 N9 C36 105.0(11) . . ?
C35 N9 C30 110.3(11) . . ?
C36 N9 C30 108.1(10) . . ?
C35 N9 Cu5 109.5(8) . . ?
C36 N9 Cu5 123.0(9) . . ?
C30 N9 Cu5 100.7(6) . . ?
N16B O20 N16A 28.6(16) . . ?
O18 N13 O15 122.9(13) . . ?
O18 N13 O19 117.1(15) . . ?
O15 N13 O19 119.9(15) . . ?
O25A N11 O26B 146(4) . . ?
O25A N11 O23A 148(3) . . ?
O26B N11 O23A 65(2) . . ?
O25A N11 O26A 49(2) . . ?
O26B N11 O26A 164(4) . . ?
O23A N11 O26A 100(3) . . ?
O25A N11 O25B 102(3) . . ?
O26B N11 O25B 45(2) . . ?
O23A N11 O25B 109(3) . . ?
O26A N11 O25B 147(4) . . ?
O25A N11 O23B 110(3) . . ?
O26B N11 O23B 103(4) . . ?
O23A N11 O23B 38(2) . . ?
O26A N11 O23B 63(3) . . ?
O25B N11 O23B 147(4) . . ?
O26A O25A N11 78(3) . . ?
O26B O25B N11 54(3) . . ?
O25A O26A N11 53(3) . . ?
O25B O26B N11 81(4) . . ?
O1 C1 C2 108.0(10) . . ?
O1 C1 C6 111.3(9) . . ?
C2 C1 C6 113.3(10) . . ?
C1 C2 N1 107.3(10) . . ?
C1 C2 C3 113.4(9) . . ?
N1 C2 C3 112.7(9) . . ?
O2 C3 C4 114.0(9) . . ?
O2 C3 C2 111.0(10) . . ?
C4 C3 C2 107.2(10) . . ?
N2 C4 C5 107.1(9) . . ?
N2 C4 C3 114.6(10) . . ?
C5 C4 C3 112.6(10) . . ?
O3 C5 C6 111.2(10) . . ?
O3 C5 C4 106.5(10) . . ?
C6 C5 C4 113.8(9) . . ?
N3 C6 C5 107.8(9) . . ?
N3 C6 C1 107.6(10) . . ?
C5 C6 C1 115.3(10) . . ?
O4 C13 C14 108.3(10) . . ?
O4 C13 C18 109.7(10) . . ?
C14 C13 C18 114.1(9) . . ?
C13 C14 N4 106.2(9) . . ?
C13 C14 C15 112.7(10) . . ?
N4 C14 C15 114.3(9) . . ?
O5 C15 C14 115.9(9) . . ?
O5 C15 C16 111.9(9) . . ?
C14 C15 C16 107.6(9) . . ?
N5 C16 C17 108.7(10) . . ?
N5 C16 C15 110.0(9) . . ?
C17 C16 C15 112.4(8) . . ?
O6 C17 C16 112.9(9) . . ?
O6 C17 C18 107.7(8) . . ?
C16 C17 C18 108.5(10) . . ?
C13 C18 N6 107.2(9) . . ?
C13 C18 C17 114.4(10) . . ?
N6 C18 C17 108.9(10) . . ?
O7 C25 C30 109.4(9) . . ?
O7 C25 C26 107.8(9) . . ?
C30 C25 C26 112.2(9) . . ?
N7 C26 C27 114.3(10) . . ?
N7 C26 C25 106.5(9) . . ?
C27 C26 C25 114.5(11) . . ?
O8 C27 C26 113.4(10) . . ?
O8 C27 C28 112.8(12) . . ?
C26 C27 C28 107.1(10) . . ?
N8 C28 C27 108.6(11) . . ?
N8 C28 C29 115.6(12) . . ?
C27 C28 C29 112.5(10) . . ?
O9 C29 C28 114.0(11) . . ?
O9 C29 C30 109.2(10) . . ?
C28 C29 C30 106.3(12) . . ?
N9 C30 C25 106.6(9) . . ?
N9 C30 C29 109.5(11) . . ?
C25 C30 C29 113.2(10) . . ?
O29 N12 O40 115.0(18) . . ?
O29 N12 O27 117.2(19) . . ?
O40 N12 O27 127.7(19) . . ?
N14 O30 Cu2 104.6(8) . . ?
O32 N14 O31 122.8(13) . . ?
O32 N14 O30 123.0(12) . . ?
O31 N14 O30 114.2(12) . . ?
O22 N15 O21 119.9(18) . . ?
O22 N15 O39 122.3(17) . . ?
O21 N15 O39 116.8(17) . . ?
O38A N16A O17A 128(4) . . ?
O38A N16A O20 118(4) . . ?
O17A N16A O20 111(3) . . ?
O38B N16B O20 132(3) . . ?
O38B N16B O17B 112(3) . . ?
O20 N16B O17B 115(3) . . ?

loop_
_geom_bond_atom_site_label_1
_geom_bond_atom_site_label_2
_geom_bond_distance
_geom_bond_site_symmetry_2
_geom_bond_publ_flag
Cu1 O7 1.923(7) . ?
Cu1 O11 1.928(7) . ?
Cu1 O10 1.970(7) . ?
Cu1 N7 2.056(10) . ?
Cu1 Cu3 2.916(2) . ?
Cu2 O10 1.944(7) . ?
Cu2 N3 2.010(9) . ?
Cu2 O1 2.050(7) . ?
Cu2 O30 2.087(11) . ?
Cu2 O3 2.137(8) . ?
Cu3 O4 1.932(8) . ?
Cu3 O11 1.940(8) . ?
Cu3 O10 1.972(7) . ?
Cu3 N4 2.026(9) . ?
Cu4 O3 1.903(7) . ?
Cu4 O4 1.952(8) . ?
Cu4 N2 2.044(11) . ?
Cu4 N6 2.090(10) . ?
Cu4 O6 2.380(8) . ?
Cu5 O1 1.918(8) . ?
Cu5 O7 1.980(8) . ?
Cu5 N1 2.050(10) . ?
Cu5 N9 2.090(9) . ?
O1 C1 1.422(15) . ?
O2 C3 1.432(15) . ?
O3 C5 1.439(14) . ?
O4 C13 1.419(13) . ?
O5 C15 1.425(13) . ?
O6 C17 1.420(13) . ?
O7 C25 1.426(13) . ?
O8 C27 1.387(16) . ?
O9 C29 1.431(16) . ?
N1 C2 1.497(14) . ?
N1 C7 1.503(14) . ?
N1 C8 1.515(16) . ?
N2 C10 1.476(16) . ?
N2 C4 1.493(15) . ?
N2 C9 1.526(17) . ?
N3 C6 1.495(15) . ?
N3 C12 1.497(14) . ?
N3 C11 1.512(15) . ?
N4 C19 1.480(16) . ?
N4 C20 1.490(16) . ?
N4 C14 1.503(15) . ?
N5 C22 1.514(17) . ?
N5 C16 1.520(15) . ?
N5 C21 1.533(17) . ?
N6 C24 1.467(17) . ?
N6 C23 1.499(18) . ?
N6 C18 1.518(15) . ?
N7 C31 1.464(16) . ?
N7 C32 1.470(16) . ?
N7 C26 1.505(15) . ?
N8 C33 1.41(2) . ?
N8 C28 1.509(18) . ?
N8 C34 1.66(3) . ?
N9 C35 1.481(18) . ?
N9 C36 1.484(16) . ?
N9 C30 1.500(16) . ?
O15 N13 1.221(17) . ?
O17A N16A 1.26(4) . ?
O17B N16B 1.39(3) . ?
O18 N13 1.217(16) . ?
O19 N13 1.293(16) . ?
O20 N16B 1.20(3) . ?
O20 N16A 1.34(3) . ?
N11 O25A 1.07(3) . ?
N11 O26B 1.14(3) . ?
N11 O23A 1.18(3) . ?
N11 O26A 1.31(4) . ?
N11 O25B 1.39(4) . ?
N11 O23B 1.55(5) . ?
O25A O26A 1.02(4) . ?
O25B O26B 1.00(4) . ?
C1 C2 1.486(17) . ?
C1 C6 1.544(16) . ?
C2 C3 1.583(16) . ?
C3 C4 1.547(16) . ?
C4 C5 1.542(17) . ?
C5 C6 1.537(16) . ?
C13 C14 1.502(17) . ?
C13 C18 1.508(17) . ?
C14 C15 1.516(16) . ?
C15 C16 1.550(16) . ?
C16 C17 1.534(17) . ?
C17 C18 1.551(17) . ?
C25 C30 1.524(16) . ?
C25 C26 1.525(18) . ?
C26 C27 1.506(18) . ?
C27 C28 1.522(16) . ?
C28 C29 1.54(2) . ?
C29 C30 1.563(19) . ?
O21 N15 1.210(17) . ?
O22 N15 1.182(16) . ?
O27 N12 1.25(2) . ?
N12 O29 1.201(18) . ?
N12 O40 1.24(2) . ?
O30 N14 1.273(14) . ?
O31 N14 1.268(13) . ?
N14 O32 1.178(14) . ?
O36A O37 1.81(8) 2_656 ?
O37 O36A 1.81(8) 2_656 ?
O38A N16A 1.17(5) . ?
O38B N16B 1.09(3) . ?
N15 O39 1.26(2) . ?
